data_7020570
loop_
_publ_author_name
'Jones, Michael W.'
'Baldwin, Jack E.'
'Cowley, Andrew R.'
'Dilworth, Jonathan R.'
'Karpov, Alexei'
'Smiljanic, Nicolas'
'Thompson, Amber L.'
'Adlington, Robert M.'

_publ_section_title
;
 Synthesis of new bulky bis(pyrazolyl)methane carboxylate
 (heteroscorpionate) ligands and their complexes with iron, manganese and
 nickel.
;
_journal_issue 46
_journal_name_full 'Dalton transactions (Cambridge, England : 2003)'
_journal_page_first 14068
_journal_page_last 14086
_journal_paper_doi 10.1039/c2dt31859h
_journal_volume 41
_journal_year 2012
_chemical_compound_source
;
synthesis as described
;
_chemical_formula_moiety ' C36 H32 N4 O6 '
_chemical_formula_sum 'C36 H32 N4 O6'
_chemical_formula_weight 616.67
_chemical_melting_point ?
_space_group_IT_number 2
_symmetry_cell_setting triclinic
_symmetry_space_group_name_Hall '-P 1'
_symmetry_space_group_name_H-M 'P -1'
_atom_sites_solution_hydrogens geom
_atom_sites_solution_primary direct
_cell_angle_alpha 91.9180(3)
_cell_angle_beta 94.7670(3)
_cell_angle_gamma 93.8292(5)
_cell_formula_units_Z 4
_cell_length_a 12.1397(2)
_cell_length_b 12.9915(2)
_cell_length_c 19.7574(2)
_cell_measurement_reflns_used 48725
_cell_measurement_temperature 150
_cell_measurement_theta_max 28
_cell_measurement_theta_min 5
_cell_volume 3095.90(8)
_computing_cell_refinement
;
KappaCCD software 'DENZO' (Otwinowski & Minor, 1996)
;
_computing_data_collection
;
KappaCCD software 'Collect' (Nonius, 2000)
;
_computing_data_reduction
;
KappaCCD software 'DENZO' (Otwinowski & Minor, 1996)
;
_computing_publication_material
;
CRYSTALS (Watkin et al, 2001)
;
_computing_structure_refinement
;
CRYSTALS (Watkin et al, 2001)
;
_computing_structure_solution 'SIR92 (Giacovazzo et al, 1992)'
_diffrn_ambient_temperature 150
_diffrn_measured_fraction_theta_full 0.993
_diffrn_measured_fraction_theta_max 0.993
_diffrn_measurement_device_type
;
Nonius KappaCCD
;
_diffrn_measurement_method \w
_diffrn_radiation_monochromator graphite
_diffrn_radiation_type 'Mo K\a'
_diffrn_radiation_wavelength 0.71073
_diffrn_reflns_av_R_equivalents 0.044
_diffrn_reflns_limit_h_max 15
_diffrn_reflns_limit_h_min -13
_diffrn_reflns_limit_k_max 15
_diffrn_reflns_limit_k_min -16
_diffrn_reflns_limit_l_max 25
_diffrn_reflns_limit_l_min -25
_diffrn_reflns_number 48725
_diffrn_reflns_theta_full 27.485
_diffrn_reflns_theta_max 27.485
_diffrn_reflns_theta_min 5.106
_diffrn_standards_decay_% 0.00
_diffrn_standards_interval_count 0
_diffrn_standards_interval_time 0
_diffrn_standards_number 0
_exptl_absorpt_coefficient_mu 0.091
_exptl_absorpt_correction_T_max 0.98
_exptl_absorpt_correction_T_min 0.97
_exptl_absorpt_correction_type multi-scan
_exptl_absorpt_process_details
;
Denzo/Scalepack (Otwinowski & Minor, 1996)
;
_exptl_crystal_colour ' colourless '
_exptl_crystal_density_diffrn 1.323
_exptl_crystal_density_meas ?
_exptl_crystal_description ' block '
_exptl_crystal_F_000 1296
_exptl_crystal_size_max 0.38
_exptl_crystal_size_mid 0.24
_exptl_crystal_size_min 0.20
_exptl_crystal_thermal_history
;
The material was crystallised at ambient temperature. A suitable crystal
was cooled rapidly to 150K for single-crystal X-ray diffraction analysis.
;
_refine_diff_density_max 0.17
_refine_diff_density_min -0.20
_refine_ls_extinction_method None
_refine_ls_goodness_of_fit_ref 1.1004
_refine_ls_hydrogen_treatment mixed
_refine_ls_matrix_type full
_refine_ls_number_parameters 837
_refine_ls_number_reflns 8303
_refine_ls_number_restraints 0
_refine_ls_R_factor_all 0.0759
_refine_ls_R_factor_gt 0.0366
_refine_ls_shift/su_max 0.028381
_refine_ls_structure_factor_coef F
_refine_ls_weighting_details
;
Method, part 1, Chebychev polynomial, (Watkin, 1994, Prince, 1982)
[weight] = 1.0/[A~0~*T~0~(x)+A~1~*T~1~(x) ... +A~n-1~]*T~n-1~(x)]
where A~i~ are the Chebychev coefficients listed below and x= Fcalc/Fmax
Method = Robust Weighting (Prince, 1982)
W = [weight] * [1-(deltaF/6*sigmaF)^2^]^2^
A~i~ are:
0.622 0.386 0.332
;
_refine_ls_weighting_scheme calc
_refine_ls_wR_factor_all 0.0750
_refine_ls_wR_factor_gt 0.0428
_refine_ls_wR_factor_ref 0.0428
_reflns_limit_h_max 15
_reflns_limit_h_min -15
_reflns_limit_k_max 16
_reflns_limit_k_min -16
_reflns_limit_l_max 25
_reflns_limit_l_min 0
_reflns_number_gt 8303
_reflns_number_total 14010
_reflns_threshold_expression I>3.00u(I)
_oxford_structure_analysis_title arc1308
_cod_data_source_file c2dt31859h.txt
_cod_data_source_block HL1b
_cod_depositor_comments
;
The following automatic conversions were performed:

'_chemical_melting_point' value 'not measured' was changed to '?' -
the value is undefined or not given.

'_symmetry_cell_setting' value
'Triclinic' changed to 'triclinic' according to
/home/saulius/struct/CIF-dictionaries/cif_core.dic dictionary named
'cif_core.dic' version 2.4.2 from 2011-04-26.

Automatic conversion script
Id: cif_fix_values 1891 2012-01-12 08:04:46Z andrius 

The following automatic conversions were performed:

'_exptl_crystal_density_meas' value 'not measured' was changed to '?'
- the value is perceived as not measured.

Automatic conversion script
Id: cif_fix_values 3008 2015-01-20 13:52:24Z robertas 
;
_cod_original_sg_symbol_H-M 'P -1 '
_cod_original_formula_sum ' C36 H32 N4 O6 '
_cod_database_code 7020570

loop_
_symmetry_equiv_pos_as_xyz
x,y,z
-x,-y,-z

loop_
_atom_site_label
_atom_site_type_symbol
_atom_site_fract_x
_atom_site_fract_y
_atom_site_fract_z
_atom_site_U_iso_or_equiv
_atom_site_occupancy
_atom_site_adp_type
C1 C 0.61034(13) 0.38482(11) 0.16831(8) 0.0226 1.0000 Uani
C2 C 0.59984(15) 0.35568(13) 0.24240(9) 0.0315 1.0000 Uani
O1 O 0.66865(12) 0.38791(11) 0.28662(7) 0.0456 1.0000 Uani
O2 O 0.51336(12) 0.29232(10) 0.25440(7) 0.0392 1.0000 Uani
N1 N 0.56170(10) 0.30522(9) 0.11929(7) 0.0213 1.0000 Uani
N2 N 0.45378(10) 0.27114(10) 0.12222(7) 0.0222 1.0000 Uani
C3 C 0.43127(12) 0.20154(11) 0.07022(8) 0.0214 1.0000 Uani
C4 C 0.52520(13) 0.19293(12) 0.03388(8) 0.0231 1.0000 Uani
C5 C 0.60827(12) 0.25856(11) 0.06696(8) 0.0209 1.0000 Uani
C6 C 0.32159(13) 0.14359(12) 0.06300(8) 0.0232 1.0000 Uani
C7 C 0.25257(14) 0.15115(13) 0.11546(9) 0.0284 1.0000 Uani
C8 C 0.15264(14) 0.09295(14) 0.11457(10) 0.0332 1.0000 Uani
C9 C 0.11972(14) 0.02599(15) 0.05977(10) 0.0363 1.0000 Uani
C10 C 0.18500(14) 0.01763(14) 0.00591(9) 0.0327 1.0000 Uani
C11 C 0.28567(13) 0.07665(13) 0.00682(9) 0.0260 1.0000 Uani
O3 O 0.35363(9) 0.07259(9) -0.04500(6) 0.0307 1.0000 Uani
C12 C 0.31683(15) 0.00490(14) -0.10253(9) 0.0329 1.0000 Uani
C13 C 0.72595(12) 0.27018(11) 0.05364(8) 0.0220 1.0000 Uani
C14 C 0.75324(13) 0.28374(13) -0.01260(9) 0.0270 1.0000 Uani
C15 C 0.86206(15) 0.28133(14) -0.02957(10) 0.0330 1.0000 Uani
C16 C 0.94433(14) 0.26495(14) 0.02074(11) 0.0353 1.0000 Uani
C17 C 0.92051(14) 0.25273(13) 0.08749(10) 0.0319 1.0000 Uani
C18 C 0.81149(13) 0.25467(12) 0.10444(9) 0.0250 1.0000 Uani
O4 O 0.77932(10) 0.23882(9) 0.16799(6) 0.0317 1.0000 Uani
C19 C 0.86291(18) 0.21944(19) 0.22085(11) 0.0510 1.0000 Uani
N3 N 0.56277(10) 0.48344(10) 0.15791(7) 0.0226 1.0000 Uani
N4 N 0.47635(11) 0.50776(10) 0.19334(7) 0.0238 1.0000 Uani
C20 C 0.44714(12) 0.59844(12) 0.16970(8) 0.0223 1.0000 Uani
C21 C 0.51488(12) 0.63120(12) 0.11882(8) 0.0229 1.0000 Uani
C22 C 0.58820(12) 0.55607(11) 0.11167(8) 0.0213 1.0000 Uani
C23 C 0.34986(13) 0.64365(13) 0.19614(8) 0.0245 1.0000 Uani
C24 C 0.27399(14) 0.57900(14) 0.22733(9) 0.0307 1.0000 Uani
C25 C 0.18134(15) 0.61654(16) 0.25350(10) 0.0375 1.0000 Uani
C26 C 0.16195(15) 0.71972(16) 0.24801(10) 0.0387 1.0000 Uani
C27 C 0.23483(15) 0.78555(14) 0.21699(9) 0.0338 1.0000 Uani
C28 C 0.32830(13) 0.74828(13) 0.19106(8) 0.0260 1.0000 Uani
O5 O 0.40352(9) 0.80929(9) 0.15953(6) 0.0305 1.0000 Uani
C29 C 0.37796(16) 0.91343(14) 0.14756(11) 0.0405 1.0000 Uani
C30 C 0.67309(12) 0.54852(11) 0.06298(8) 0.0217 1.0000 Uani
C31 C 0.64392(13) 0.56547(12) -0.00500(8) 0.0237 1.0000 Uani
C32 C 0.72142(14) 0.56738(13) -0.05301(9) 0.0283 1.0000 Uani
C33 C 0.83066(14) 0.55228(13) -0.03214(9) 0.0312 1.0000 Uani
C34 C 0.86307(13) 0.53647(13) 0.03566(10) 0.0300 1.0000 Uani
C35 C 0.78534(13) 0.53471(12) 0.08296(9) 0.0245 1.0000 Uani
O6 O 0.80960(9) 0.52322(9) 0.15123(6) 0.0303 1.0000 Uani
C36 C 0.92332(15) 0.52862(16) 0.17652(11) 0.0413 1.0000 Uani
C37 C 0.14928(12) 0.17428(12) 0.36559(8) 0.0233 1.0000 Uani
C38 C 0.19983(14) 0.19064(14) 0.29773(9) 0.0315 1.0000 Uani
O7 O 0.17393(12) 0.26014(11) 0.26225(7) 0.0444 1.0000 Uani
O8 O 0.27408(11) 0.12519(12) 0.28141(7) 0.0405 1.0000 Uani
N5 N 0.22340(11) 0.12618(10) 0.41471(7) 0.0229 1.0000 Uani
N6 N 0.25180(11) 0.02874(10) 0.39955(7) 0.0256 1.0000 Uani
C39 C 0.31297(13) 0.00206(12) 0.45506(9) 0.0250 1.0000 Uani
C40 C 0.32334(13) 0.08310(13) 0.50478(8) 0.0272 1.0000 Uani
C41 C 0.26658(13) 0.16214(12) 0.47747(8) 0.0239 1.0000 Uani
C42 C 0.35860(13) -0.10045(13) 0.45526(10) 0.0293 1.0000 Uani
C43 C 0.36334(15) -0.15562(14) 0.39401(11) 0.0363 1.0000 Uani
C44 C 0.40432(16) -0.25309(15) 0.39171(12) 0.0440 1.0000 Uani
C45 C 0.44182(16) -0.29564(14) 0.45132(13) 0.0458 1.0000 Uani
C46 C 0.43651(16) -0.24401(15) 0.51335(12) 0.0456 1.0000 Uani
C47 C 0.39431(15) -0.14609(14) 0.51588(10) 0.0353 1.0000 Uani
O9 O 0.38607(13) -0.09056(11) 0.57453(7) 0.0490 1.0000 Uani
C48 C 0.4147(3) -0.1383(2) 0.63749(13) 0.0736 1.0000 Uani
C49 C 0.25827(13) 0.26730(13) 0.50600(8) 0.0268 1.0000 Uani
C50 C 0.23087(16) 0.28041(15) 0.57254(9) 0.0368 1.0000 Uani
C51 C 0.2378(2) 0.37800(17) 0.60462(10) 0.0476 1.0000 Uani
C52 C 0.27097(19) 0.46317(16) 0.56937(11) 0.0469 1.0000 Uani
C53 C 0.29666(16) 0.45276(14) 0.50291(10) 0.0377 1.0000 Uani
C54 C 0.29188(14) 0.35485(13) 0.47102(9) 0.0289 1.0000 Uani
O10 O 0.32086(10) 0.33643(9) 0.40648(6) 0.0323 1.0000 Uani
C55 C 0.36596(19) 0.42177(16) 0.37132(11) 0.0482 1.0000 Uani
N7 N 0.04435(11) 0.11340(10) 0.35252(7) 0.0234 1.0000 Uani
N8 N 0.03172(11) 0.04379(10) 0.29932(7) 0.0239 1.0000 Uani
C56 C -0.06672(13) -0.00691(12) 0.30481(8) 0.0248 1.0000 Uani
C57 C -0.11529(13) 0.02962(12) 0.36271(9) 0.0268 1.0000 Uani
C58 C -0.04232(13) 0.10720(12) 0.39236(8) 0.0243 1.0000 Uani
C59 C -0.10757(14) -0.08408(12) 0.25045(9) 0.0282 1.0000 Uani
C60 C -0.04212(15) -0.10181(13) 0.19714(10) 0.0342 1.0000 Uani
C61 C -0.07751(17) -0.16930(15) 0.14259(11) 0.0432 1.0000 Uani
C62 C -0.18101(19) -0.22133(15) 0.14113(12) 0.0476 1.0000 Uani
C63 C -0.24689(18) -0.20786(15) 0.19374(11) 0.0453 1.0000 Uani
C64 C -0.21240(15) -0.13841(14) 0.24764(10) 0.0346 1.0000 Uani
O11 O -0.27656(11) -0.11678(12) 0.29934(7) 0.0489 1.0000 Uani
C65 C -0.38654(19) -0.1647(2) 0.29537(12) 0.0654 1.0000 Uani
C66 C -0.05135(13) 0.17484(13) 0.45236(9) 0.0264 1.0000 Uani
C67 C -0.06902(14) 0.13325(14) 0.51490(9) 0.0319 1.0000 Uani
C68 C -0.08386(17) 0.19588(16) 0.57089(10) 0.0400 1.0000 Uani
C69 C -0.08213(19) 0.30118(17) 0.56459(11) 0.0469 1.0000 Uani
C70 C -0.06488(18) 0.34543(15) 0.50280(11) 0.0419 1.0000 Uani
C71 C -0.04926(14) 0.28244(14) 0.44702(9) 0.0310 1.0000 Uani
O12 O -0.03413(12) 0.31735(9) 0.38336(7) 0.0384 1.0000 Uani
C72 C -0.0053(2) 0.42475(16) 0.37736(12) 0.0557 1.0000 Uani
H1 H 0.462(3) 0.280(3) 0.2055(18) 0.103(11) 1.0000 Uiso
H2 H 0.278(3) 0.070(3) 0.3184(18) 0.100(11) 1.0000 Uiso
H11 H 0.6907 0.3913 0.1603 0.0269 1.0000 Uiso
H41 H 0.5308 0.1482 -0.0077 0.0276 1.0000 Uiso
H71 H 0.2758 0.2001 0.1550 0.0343 1.0000 Uiso
H81 H 0.1048 0.0993 0.1531 0.0401 1.0000 Uiso
H91 H 0.0480 -0.0169 0.0590 0.0431 1.0000 Uiso
H101 H 0.1601 -0.0307 -0.0337 0.0384 1.0000 Uiso
H121 H 0.3733 0.0088 -0.1366 0.0388 1.0000 Uiso
H122 H 0.3070 -0.0676 -0.0874 0.0388 1.0000 Uiso
H123 H 0.2446 0.0263 -0.1237 0.0388 1.0000 Uiso
H141 H 0.6934 0.2955 -0.0488 0.0322 1.0000 Uiso
H151 H 0.8804 0.2913 -0.0774 0.0397 1.0000 Uiso
H161 H 1.0225 0.2619 0.0088 0.0422 1.0000 Uiso
H171 H 0.9814 0.2425 0.1234 0.0378 1.0000 Uiso
H191 H 0.8279 0.2093 0.2644 0.0611 1.0000 Uiso
H192 H 0.9191 0.2796 0.2266 0.0611 1.0000 Uiso
H193 H 0.9000 0.1559 0.2083 0.0611 1.0000 Uiso
H211 H 0.5105 0.6960 0.0931 0.0272 1.0000 Uiso
H241 H 0.2869 0.5041 0.2308 0.0369 1.0000 Uiso
H251 H 0.1288 0.5692 0.2762 0.0453 1.0000 Uiso
H261 H 0.0949 0.7469 0.2665 0.0471 1.0000 Uiso
H271 H 0.2203 0.8601 0.2132 0.0409 1.0000 Uiso
H291 H 0.4391 0.9492 0.1244 0.0487 1.0000 Uiso
H292 H 0.3699 0.9504 0.1919 0.0487 1.0000 Uiso
H293 H 0.3070 0.9134 0.1180 0.0487 1.0000 Uiso
H311 H 0.5650 0.5766 -0.0198 0.0283 1.0000 Uiso
H321 H 0.6987 0.5794 -0.1018 0.0338 1.0000 Uiso
H331 H 0.8870 0.5527 -0.0663 0.0378 1.0000 Uiso
H341 H 0.9424 0.5264 0.0501 0.0361 1.0000 Uiso
H361 H 0.9289 0.5191 0.2267 0.0486 1.0000 Uiso
H362 H 0.9592 0.5976 0.1670 0.0486 1.0000 Uiso
H363 H 0.9616 0.4730 0.1536 0.0486 1.0000 Uiso
H371 H 0.1367 0.2433 0.3864 0.0275 1.0000 Uiso
H401 H 0.3640 0.0832 0.5509 0.0325 1.0000 Uiso
H431 H 0.3366 -0.1244 0.3506 0.0439 1.0000 Uiso
H441 H 0.4064 -0.2917 0.3472 0.0532 1.0000 Uiso
H451 H 0.4733 -0.3648 0.4499 0.0550 1.0000 Uiso
H461 H 0.4628 -0.2766 0.5564 0.0544 1.0000 Uiso
H481 H 0.4049 -0.0893 0.6763 0.0879 1.0000 Uiso
H482 H 0.4936 -0.1564 0.6393 0.0879 1.0000 Uiso
H483 H 0.3653 -0.2024 0.6407 0.0879 1.0000 Uiso
H501 H 0.2058 0.2188 0.5977 0.0444 1.0000 Uiso
H511 H 0.2190 0.3864 0.6527 0.0572 1.0000 Uiso
H521 H 0.2764 0.5333 0.5924 0.0556 1.0000 Uiso
H531 H 0.3187 0.5152 0.4776 0.0446 1.0000 Uiso
H551 H 0.3833 0.3975 0.3251 0.0583 1.0000 Uiso
H552 H 0.4353 0.4520 0.3974 0.0583 1.0000 Uiso
H553 H 0.3108 0.4755 0.3669 0.0583 1.0000 Uiso
H571 H -0.1878 0.0043 0.3789 0.0320 1.0000 Uiso
H601 H 0.0329 -0.0646 0.1982 0.0405 1.0000 Uiso
H611 H -0.0289 -0.1802 0.1049 0.0514 1.0000 Uiso
H621 H -0.2081 -0.2690 0.1016 0.0553 1.0000 Uiso
H631 H -0.3200 -0.2483 0.1932 0.0522 1.0000 Uiso
H651 H -0.4241 -0.1425 0.3360 0.0758 1.0000 Uiso
H652 H -0.3832 -0.2415 0.2941 0.0758 1.0000 Uiso
H653 H -0.4292 -0.1437 0.2532 0.0758 1.0000 Uiso
H671 H -0.0710 0.0567 0.5194 0.0385 1.0000 Uiso
H681 H -0.0958 0.1650 0.6156 0.0485 1.0000 Uiso
H691 H -0.0934 0.3465 0.6050 0.0568 1.0000 Uiso
H701 H -0.0638 0.4220 0.4988 0.0511 1.0000 Uiso
H721 H 0.0031 0.4394 0.3286 0.0689 1.0000 Uiso
H722 H -0.0649 0.4658 0.3942 0.0689 1.0000 Uiso
H723 H 0.0662 0.4443 0.4051 0.0689 1.0000 Uiso

loop_
_atom_site_aniso_label
_atom_site_aniso_U_11
_atom_site_aniso_U_22
_atom_site_aniso_U_33
_atom_site_aniso_U_23
_atom_site_aniso_U_13
_atom_site_aniso_U_12
C1 0.0263(8) 0.0172(7) 0.0237(8) -0.0009(6) -0.0021(6) 0.0045(6)
C2 0.0415(10) 0.0262(8) 0.0266(9) 0.0002(7) -0.0016(8) 0.0078(7)
O1 0.0589(9) 0.0456(8) 0.0294(7) -0.0020(6) -0.0131(6) 0.0042(7)
O2 0.0518(8) 0.0376(7) 0.0286(7) 0.0082(6) 0.0042(6) 0.0011(6)
N1 0.0213(6) 0.0185(6) 0.0239(7) 0.0007(5) 0.0008(5) 0.0016(5)
N2 0.0207(6) 0.0224(6) 0.0237(7) 0.0026(5) 0.0027(5) 0.0011(5)
C3 0.0240(7) 0.0177(7) 0.0226(8) 0.0033(6) 0.0007(6) 0.0029(6)
C4 0.0248(8) 0.0220(7) 0.0223(8) 0.0003(6) 0.0003(6) 0.0028(6)
C5 0.0248(8) 0.0178(7) 0.0203(8) 0.0028(6) 0.0002(6) 0.0048(6)
C6 0.0225(7) 0.0203(7) 0.0267(8) 0.0049(6) -0.0008(6) 0.0031(6)
C7 0.0281(8) 0.0285(8) 0.0291(9) 0.0039(7) 0.0023(7) 0.0039(7)
C8 0.0242(8) 0.0396(10) 0.0365(10) 0.0085(8) 0.0040(7) 0.0031(7)
C9 0.0236(8) 0.0429(10) 0.0412(11) 0.0090(8) -0.0019(7) -0.0052(7)
C10 0.0277(9) 0.0345(9) 0.0337(10) 0.0033(8) -0.0056(7) -0.0053(7)
C11 0.0233(8) 0.0277(8) 0.0268(9) 0.0054(7) -0.0007(6) 0.0019(6)
O3 0.0290(6) 0.0341(6) 0.0272(6) -0.0060(5) -0.0006(5) -0.0048(5)
C12 0.0330(9) 0.0311(9) 0.0330(10) -0.0065(7) -0.0033(7) 0.0021(7)
C13 0.0215(7) 0.0184(7) 0.0258(8) -0.0018(6) 0.0003(6) 0.0025(6)
C14 0.0259(8) 0.0267(8) 0.0280(9) -0.0028(7) 0.0017(7) 0.0006(6)
C15 0.0312(9) 0.0332(9) 0.0348(10) -0.0048(8) 0.0090(8) -0.0019(7)
C16 0.0236(8) 0.0313(9) 0.0507(12) -0.0085(8) 0.0078(8) -0.0003(7)
C17 0.0229(8) 0.0279(9) 0.0438(11) -0.0038(8) -0.0038(7) 0.0051(6)
C18 0.0261(8) 0.0198(7) 0.0288(9) -0.0013(6) -0.0005(7) 0.0039(6)
O4 0.0333(6) 0.0351(7) 0.0269(6) 0.0053(5) -0.0049(5) 0.0104(5)
C19 0.0484(12) 0.0657(14) 0.0386(12) 0.0173(10) -0.0137(9) 0.0162(10)
N3 0.0232(6) 0.0196(6) 0.0250(7) 0.0001(5) 0.0011(5) 0.0046(5)
N4 0.0251(7) 0.0236(7) 0.0229(7) -0.0014(5) 0.0018(5) 0.0037(5)
C20 0.0229(7) 0.0208(7) 0.0223(8) -0.0018(6) -0.0032(6) 0.0023(6)
C21 0.0213(7) 0.0209(7) 0.0258(8) 0.0005(6) -0.0018(6) 0.0021(6)
C22 0.0206(7) 0.0199(7) 0.0225(8) 0.0005(6) -0.0025(6) -0.0003(6)
C23 0.0225(8) 0.0314(8) 0.0193(8) -0.0010(6) -0.0026(6) 0.0052(6)
C24 0.0287(9) 0.0366(9) 0.0270(9) 0.0017(7) 0.0017(7) 0.0040(7)
C25 0.0300(9) 0.0533(12) 0.0299(10) 0.0047(9) 0.0039(8) 0.0055(8)
C26 0.0306(9) 0.0563(12) 0.0309(10) -0.0016(9) 0.0035(8) 0.0169(8)
C27 0.0324(9) 0.0401(10) 0.0298(9) -0.0032(8) 0.0002(7) 0.0142(8)
C28 0.0258(8) 0.0298(8) 0.0221(8) -0.0010(7) -0.0032(6) 0.0061(6)
O5 0.0294(6) 0.0228(6) 0.0398(7) 0.0010(5) 0.0008(5) 0.0074(5)
C29 0.0396(10) 0.0254(9) 0.0568(13) 0.0032(8) 0.0006(9) 0.0088(7)
C30 0.0206(7) 0.0169(7) 0.0273(8) 0.0002(6) 0.0003(6) 0.0005(5)
C31 0.0226(7) 0.0202(7) 0.0280(9) 0.0014(6) 0.0003(6) 0.0013(6)
C32 0.0299(8) 0.0284(8) 0.0262(9) 0.0020(7) 0.0017(7) 0.0006(7)
C33 0.0276(8) 0.0298(9) 0.0370(10) 0.0006(7) 0.0077(7) 0.0028(7)
C34 0.0214(8) 0.0270(8) 0.0419(10) 0.0026(7) 0.0013(7) 0.0042(6)
C35 0.0231(8) 0.0186(7) 0.0308(9) 0.0008(6) -0.0025(7) 0.0004(6)
O6 0.0226(6) 0.0355(7) 0.0312(7) 0.0047(5) -0.0068(5) 0.0000(5)
C36 0.0255(9) 0.0497(12) 0.0463(12) 0.0080(9) -0.0131(8) 0.0016(8)
C37 0.0219(7) 0.0238(8) 0.0231(8) 0.0018(6) -0.0036(6) -0.0004(6)
C38 0.0292(9) 0.0385(10) 0.0252(9) 0.0044(8) -0.0019(7) -0.0052(7)
O7 0.0556(9) 0.0445(8) 0.0333(7) 0.0155(6) 0.0024(6) -0.0010(6)
O8 0.0335(7) 0.0594(9) 0.0301(7) 0.0049(6) 0.0075(6) 0.0065(6)
N5 0.0236(6) 0.0229(6) 0.0216(7) 0.0012(5) -0.0014(5) 0.0011(5)
N6 0.0249(7) 0.0231(7) 0.0287(7) 0.0015(6) 0.0013(6) 0.0014(5)
C39 0.0220(7) 0.0255(8) 0.0275(9) 0.0050(7) 0.0018(6) 0.0000(6)
C40 0.0281(8) 0.0281(8) 0.0250(9) 0.0061(7) -0.0013(7) 0.0016(6)
C41 0.0227(7) 0.0265(8) 0.0221(8) 0.0012(6) 0.0010(6) -0.0008(6)
C42 0.0211(8) 0.0259(8) 0.0411(10) 0.0071(7) 0.0034(7) -0.0006(6)
C43 0.0334(9) 0.0300(9) 0.0464(11) 0.0006(8) 0.0081(8) 0.0031(7)
C44 0.0335(10) 0.0319(10) 0.0676(15) -0.0034(10) 0.0133(10) 0.0015(8)
C45 0.0294(9) 0.0246(9) 0.0834(17) 0.0032(10) 0.0047(10) 0.0015(7)
C46 0.0344(10) 0.0330(10) 0.0685(15) 0.0181(10) -0.0071(10) 0.0010(8)
C47 0.0311(9) 0.0293(9) 0.0449(11) 0.0087(8) -0.0029(8) 0.0001(7)
O9 0.0697(10) 0.0411(8) 0.0358(8) 0.0144(6) -0.0094(7) 0.0115(7)
C48 0.114(2) 0.0613(16) 0.0443(14) 0.0249(12) -0.0173(14) 0.0161(15)
C49 0.0267(8) 0.0289(8) 0.0238(8) -0.0018(7) -0.0037(7) 0.0026(6)
C50 0.0444(10) 0.0388(10) 0.0277(9) 0.0004(8) 0.0026(8) 0.0080(8)
C51 0.0648(14) 0.0491(12) 0.0290(10) -0.0108(9) 0.0026(10) 0.0128(10)
C52 0.0575(13) 0.0359(11) 0.0456(13) -0.0146(9) -0.0031(10) 0.0073(9)
C53 0.0420(10) 0.0276(9) 0.0417(11) -0.0040(8) -0.0032(8) 0.0012(7)
C54 0.0275(8) 0.0289(9) 0.0293(9) -0.0023(7) -0.0022(7) 0.0014(6)
O10 0.0405(7) 0.0269(6) 0.0289(7) 0.0030(5) 0.0042(5) -0.0044(5)
C55 0.0628(14) 0.0364(11) 0.0466(12) 0.0102(9) 0.0158(10) -0.0051(9)
N7 0.0221(6) 0.0256(7) 0.0218(7) -0.0003(5) -0.0004(5) -0.0013(5)
N8 0.0225(6) 0.0257(7) 0.0223(7) -0.0009(5) -0.0029(5) 0.0003(5)
C56 0.0234(8) 0.0233(8) 0.0272(9) 0.0059(6) -0.0031(6) 0.0005(6)
C57 0.0236(8) 0.0266(8) 0.0299(9) 0.0061(7) 0.0005(7) -0.0002(6)
C58 0.0230(8) 0.0257(8) 0.0246(8) 0.0048(6) 0.0010(6) 0.0035(6)
C59 0.0310(8) 0.0198(8) 0.0322(9) 0.0037(7) -0.0075(7) 0.0010(6)
C60 0.0329(9) 0.0278(9) 0.0407(11) -0.0079(8) -0.0036(8) 0.0064(7)
C61 0.0489(11) 0.0319(10) 0.0476(12) -0.0142(9) -0.0045(9) 0.0126(8)
C62 0.0591(13) 0.0253(9) 0.0537(13) -0.0100(9) -0.0169(11) 0.0019(9)
C63 0.0511(12) 0.0292(10) 0.0502(13) 0.0060(9) -0.0155(10) -0.0139(8)
C64 0.0379(10) 0.0309(9) 0.0321(10) 0.0097(7) -0.0083(8) -0.0080(7)
O11 0.0363(7) 0.0732(10) 0.0323(7) 0.0088(7) -0.0026(6) -0.0284(7)
C65 0.0386(12) 0.103(2) 0.0474(13) 0.0147(13) -0.0076(10) -0.0358(13)
C66 0.0222(8) 0.0275(8) 0.0297(9) 0.0010(7) 0.0026(7) 0.0019(6)
C67 0.0291(9) 0.0334(9) 0.0337(10) 0.0043(7) 0.0067(7) -0.0006(7)
C68 0.0471(11) 0.0434(11) 0.0306(10) 0.0017(8) 0.0145(8) -0.0023(8)
C69 0.0590(13) 0.0445(12) 0.0386(11) -0.0072(9) 0.0199(10) -0.0017(10)
C70 0.0547(12) 0.0314(10) 0.0416(11) -0.0035(8) 0.0164(10) 0.0041(8)
C71 0.0332(9) 0.0323(9) 0.0287(9) 0.0053(7) 0.0060(7) 0.0055(7)
O12 0.0559(8) 0.0297(7) 0.0314(7) 0.0074(5) 0.0062(6) 0.0098(6)
C72 0.0890(18) 0.0303(10) 0.0529(14) 0.0138(10) 0.0241(13) 0.0141(11)

loop_
_atom_type_symbol
_atom_type_scat_dispersion_real
_atom_type_scat_dispersion_imag
_atom_type_scat_Cromer_Mann_a1
_atom_type_scat_Cromer_Mann_b1
_atom_type_scat_Cromer_Mann_a2
_atom_type_scat_Cromer_Mann_b2
_atom_type_scat_Cromer_Mann_a3
_atom_type_scat_Cromer_Mann_b3
_atom_type_scat_Cromer_Mann_a4
_atom_type_scat_Cromer_Mann_b4
_atom_type_scat_Cromer_Mann_c
_atom_type_scat_source
'C ' 0.0033 0.0016 2.3100 20.8439 1.0200 10.2075 1.5886 0.5687 0.8650 51.6512 0.2156 International_Tables_Vol_IV_Table_2.2B
'H ' 0.0000 0.0000 0.4930 10.5109 0.3229 26.1257 0.1402 3.1424 0.0408 57.7998 0.0030 International_Tables_Vol_IV_Table_2.2B
'N ' 0.0061 0.0033 12.2126 0.0057 3.1322 9.8933 2.0125 28.9975 1.1663 0.5826 -11.5290 International_Tables_Vol_IV_Table_2.2B
'O ' 0.0106 0.0060 3.0485 13.2771 2.2868 5.7011 1.5463 0.3239 0.8670 32.9089 0.2508 International_Tables_Vol_IV_Table_2.2B

loop_
_geom_angle_atom_site_label_1
_geom_angle_atom_site_label_2
_geom_angle_atom_site_label_3
_geom_angle
_geom_angle_publ_flag
C2 C1 N1 113.04(13) yes
C2 C1 N3 108.60(13) yes
N1 C1 N3 112.14(12) yes
C2 C1 H11 108.588 no
N1 C1 H11 104.773 no
N3 C1 H11 109.558 no
C1 C2 O1 120.47(17) yes
C1 C2 O2 117.08(15) yes
O1 C2 O2 122.44(17) yes
C2 O2 H1 106.6(17) no
C1 N1 N2 118.79(12) yes
C1 N1 C5 129.09(13) yes
N2 N1 C5 112.10(12) yes
N1 N2 C3 105.47(12) yes
N2 C3 C4 110.11(13) yes
N2 C3 C6 118.56(14) yes
C4 C3 C6 131.17(14) yes
C3 C4 C5 106.42(14) yes
C3 C4 H41 126.792 no
C5 C4 H41 126.792 no
N1 C5 C4 105.88(13) yes
N1 C5 C13 125.85(13) yes
C4 C5 C13 128.05(14) yes
C3 C6 C7 118.81(14) yes
C3 C6 C11 123.01(15) yes
C7 C6 C11 118.09(15) yes
C6 C7 C8 121.95(16) yes
C6 C7 H71 119.026 no
C8 C7 H71 119.026 no
C7 C8 C9 119.22(17) yes
C7 C8 H81 120.392 no
C9 C8 H81 120.392 no
C8 C9 C10 120.64(16) yes
C8 C9 H91 119.682 no
C10 C9 H91 119.682 no
C9 C10 C11 120.06(17) yes
C9 C10 H101 119.971 no
C11 C10 H101 119.971 no
C6 C11 C10 120.01(16) yes
C6 C11 O3 117.03(14) yes
C10 C11 O3 122.96(15) yes
C11 O3 C12 117.13(13) yes
O3 C12 H121 109.467 no
O3 C12 H122 109.467 no
H121 C12 H122 109.476 no
O3 C12 H123 109.466 no
H121 C12 H123 109.476 no
H122 C12 H123 109.476 no
C5 C13 C14 119.07(14) yes
C5 C13 C18 121.74(14) yes
C14 C13 C18 118.68(14) yes
C13 C14 C15 121.45(16) yes
C13 C14 H141 119.276 no
C15 C14 H141 119.277 no
C14 C15 C16 118.96(17) yes
C14 C15 H151 120.521 no
C16 C15 H151 120.522 no
C15 C16 C17 121.21(16) yes
C15 C16 H161 119.397 no
C17 C16 H161 119.396 no
C16 C17 C18 119.83(16) yes
C16 C17 H171 120.084 no
C18 C17 H171 120.084 no
C13 C18 C17 119.86(16) yes
C13 C18 O4 116.02(14) yes
C17 C18 O4 124.07(15) yes
C18 O4 C19 118.05(14) yes
O4 C19 H191 109.467 no
O4 C19 H192 109.467 no
H191 C19 H192 109.476 no
O4 C19 H193 109.467 no
H191 C19 H193 109.476 no
H192 C19 H193 109.476 no
C1 N3 N4 119.00(13) yes
C1 N3 C22 128.22(13) yes
N4 N3 C22 112.58(12) yes
N3 N4 C20 104.79(13) yes
N4 C20 C21 110.88(14) yes
N4 C20 C23 118.03(14) yes
C21 C20 C23 130.98(14) yes
C20 C21 C22 106.16(13) yes
C20 C21 H211 126.917 no
C22 C21 H211 126.918 no
N3 C22 C21 105.58(14) yes
N3 C22 C30 125.41(13) yes
C21 C22 C30 128.93(14) yes
C20 C23 C24 118.55(15) yes
C20 C23 C28 123.63(15) yes
C24 C23 C28 117.82(15) yes
C23 C24 C25 121.47(17) yes
C23 C24 H241 119.264 no
C25 C24 H241 119.263 no
C24 C25 C26 119.67(17) yes
C24 C25 H251 120.163 no
C26 C25 H251 120.163 no
C25 C26 C27 120.31(16) yes
C25 C26 H261 119.843 no
C27 C26 H261 119.843 no
C26 C27 C28 120.17(17) yes
C26 C27 H271 119.915 no
C28 C27 H271 119.915 no
C23 C28 C27 120.55(16) yes
C23 C28 O5 116.37(14) yes
C27 C28 O5 123.08(15) yes
C28 O5 C29 117.51(13) yes
O5 C29 H291 109.467 no
O5 C29 H292 109.467 no
H291 C29 H292 109.476 no
O5 C29 H293 109.467 no
H291 C29 H293 109.476 no
H292 C29 H293 109.476 no
C22 C30 C31 118.55(13) yes
C22 C30 C35 123.06(14) yes
C31 C30 C35 118.10(14) yes
C30 C31 C32 121.83(14) yes
C30 C31 H311 119.085 no
C32 C31 H311 119.085 no
C31 C32 C33 118.81(16) yes
C31 C32 H321 120.593 no
C33 C32 H321 120.593 no
C32 C33 C34 120.90(16) yes
C32 C33 H331 119.550 no
C34 C33 H331 119.550 no
C33 C34 C35 119.81(15) yes
C33 C34 H341 120.095 no
C35 C34 H341 120.095 no
C30 C35 C34 120.53(15) yes
C30 C35 O6 115.22(14) yes
C34 C35 O6 124.21(14) yes
C35 O6 C36 117.91(14) yes
O6 C36 H361 109.467 no
O6 C36 H362 109.467 no
H361 C36 H362 109.476 no
O6 C36 H363 109.466 no
H361 C36 H363 109.476 no
H362 C36 H363 109.476 no
C38 C37 N5 112.48(13) yes
C38 C37 N7 108.70(13) yes
N5 C37 N7 111.26(12) yes
C38 C37 H371 108.583 no
N5 C37 H371 105.885 no
N7 C37 H371 109.867 no
C37 C38 O7 121.01(17) yes
C37 C38 O8 116.37(15) yes
O7 C38 O8 122.61(17) yes
C38 O8 H2 107.6(18) no
C37 N5 N6 117.99(12) yes
C37 N5 C41 129.31(13) yes
N6 N5 C41 112.61(13) yes
N5 N6 C39 104.80(13) yes
N6 C39 C40 110.37(14) yes
N6 C39 C42 118.82(15) yes
C40 C39 C42 130.80(15) yes
C39 C40 C41 106.55(14) yes
C39 C40 H401 126.725 no
C41 C40 H401 126.725 no
N5 C41 C40 105.66(14) yes
N5 C41 C49 125.35(14) yes
C40 C41 C49 128.87(15) yes
C39 C42 C43 119.58(16) yes
C39 C42 C47 121.85(17) yes
C43 C42 C47 118.53(16) yes
C42 C43 C44 121.67(19) yes
C42 C43 H431 119.165 no
C44 C43 H431 119.165 no
C43 C44 C45 119.2(2) yes
C43 C44 H441 120.418 no
C45 C44 H441 120.418 no
C44 C45 C46 120.86(18) yes
C44 C45 H451 119.570 no
C46 C45 H451 119.570 no
C45 C46 C47 120.09(19) yes
C45 C46 H461 119.953 no
C47 C46 H461 119.953 no
C42 C47 C46 119.65(19) yes
C42 C47 O9 116.61(16) yes
C46 C47 O9 123.74(18) yes
C47 O9 C48 117.79(17) yes
O9 C48 H481 109.467 no
O9 C48 H482 109.466 no
H481 C48 H482 109.476 no
O9 C48 H483 109.467 no
H481 C48 H483 109.476 no
H482 C48 H483 109.476 no
C41 C49 C50 119.28(15) yes
C41 C49 C54 121.41(15) yes
C50 C49 C54 118.74(16) yes
C49 C50 C51 121.00(18) yes
C49 C50 H501 119.500 no
C51 C50 H501 119.500 no
C50 C51 C52 119.40(18) yes
C50 C51 H511 120.299 no
C52 C51 H511 120.299 no
C51 C52 C53 120.89(18) yes
C51 C52 H521 119.557 no
C53 C52 H521 119.557 no
C52 C53 C54 119.86(18) yes
C52 C53 H531 120.071 no
C54 C53 H531 120.070 no
C49 C54 C53 120.09(17) yes
C49 C54 O10 115.86(14) yes
C53 C54 O10 124.03(16) yes
C54 O10 C55 117.91(14) yes
O10 C55 H551 109.467 no
O10 C55 H552 109.467 no
H551 C55 H552 109.476 no
O10 C55 H553 109.466 no
H551 C55 H553 109.476 no
H552 C55 H553 109.476 no
C37 N7 N8 118.72(13) yes
C37 N7 C58 127.92(13) yes
N8 N7 C58 112.85(12) yes
N7 N8 C56 104.77(13) yes
N8 C56 C57 110.75(14) yes
N8 C56 C59 117.49(15) yes
C57 C56 C59 131.68(15) yes
C56 C57 C58 105.94(14) yes
C56 C57 H571 127.030 no
C58 C57 H571 127.030 no
N7 C58 C57 105.67(14) yes
N7 C58 C66 124.32(14) yes
C57 C58 C66 129.97(15) yes
C56 C59 C60 119.02(15) yes
C56 C59 C64 123.46(17) yes
C60 C59 C64 117.46(16) yes
C59 C60 C61 122.20(17) yes
C59 C60 H601 118.898 no
C61 C60 H601 118.898 no
C60 C61 C62 119.0(2) yes
C60 C61 H611 120.486 no
C62 C61 H611 120.486 no
C61 C62 C63 120.45(18) yes
C61 C62 H621 119.776 no
C63 C62 H621 119.776 no
C62 C63 C64 120.44(18) yes
C62 C63 H631 119.779 no
C64 C63 H631 119.779 no
C59 C64 C63 120.36(19) yes
C59 C64 O11 116.25(16) yes
C63 C64 O11 123.38(17) yes
C64 O11 C65 117.65(17) yes
O11 C65 H651 109.467 no
O11 C65 H652 109.467 no
H651 C65 H652 109.476 no
O11 C65 H653 109.466 no
H651 C65 H653 109.476 no
H652 C65 H653 109.476 no
C58 C66 C67 120.58(15) yes
C58 C66 C71 120.74(15) yes
C67 C66 C71 118.56(16) yes
C66 C67 C68 121.15(17) yes
C66 C67 H671 119.423 no
C68 C67 H671 119.423 no
C67 C68 C69 119.46(18) yes
C67 C68 H681 120.270 no
C69 C68 H681 120.270 no
C68 C69 C70 120.94(18) yes
C68 C69 H691 119.528 no
C70 C69 H691 119.528 no
C69 C70 C71 119.37(18) yes
C69 C70 H701 120.313 no
C71 C70 H701 120.313 no
C66 C71 C70 120.51(16) yes
C66 C71 O12 115.10(15) yes
C70 C71 O12 124.37(16) yes
C71 O12 C72 117.91(15) yes
O12 C72 H721 109.467 no
O12 C72 H722 109.467 no
H721 C72 H722 109.476 no
O12 C72 H723 109.467 no
H721 C72 H723 109.476 no
H722 C72 H723 109.476 no

loop_
_geom_bond_atom_site_label_1
_geom_bond_atom_site_label_2
_geom_bond_distance
_geom_bond_publ_flag
C1 C2 1.538(2) yes
C1 N1 1.4533(19) yes
C1 N3 1.4540(19) yes
C1 H11 1.000 no
C2 O1 1.202(2) yes
C2 O2 1.332(2) yes
O2 H1 1.11(4) no
N1 N2 1.3611(18) yes
N1 C5 1.363(2) yes
N2 C3 1.344(2) yes
C3 C4 1.406(2) yes
C3 C6 1.479(2) yes
C4 C5 1.382(2) yes
C4 H41 1.000 no
C5 C13 1.473(2) yes
C6 C7 1.391(2) yes
C6 C11 1.408(2) yes
C7 C8 1.385(2) yes
C7 H71 1.000 no
C8 C9 1.381(3) yes
C8 H81 1.000 no
C9 C10 1.384(3) yes
C9 H91 1.000 no
C10 C11 1.397(2) yes
C10 H101 1.000 no
C11 O3 1.369(2) yes
O3 C12 1.436(2) yes
C12 H121 1.000 no
C12 H122 1.000 no
C12 H123 1.000 no
C13 C14 1.390(2) yes
C13 C18 1.412(2) yes
C14 C15 1.392(2) yes
C14 H141 1.000 no
C15 C16 1.381(3) yes
C15 H151 1.000 no
C16 C17 1.385(3) yes
C16 H161 1.000 no
C17 C18 1.394(2) yes
C17 H171 1.000 no
C18 O4 1.364(2) yes
O4 C19 1.435(2) yes
C19 H191 1.000 no
C19 H192 1.000 no
C19 H193 1.000 no
N3 N4 1.3573(19) yes
N3 C22 1.373(2) yes
N4 C20 1.341(2) yes
C20 C21 1.410(2) yes
C20 C23 1.479(2) yes
C21 C22 1.376(2) yes
C21 H211 1.000 no
C22 C30 1.473(2) yes
C23 C24 1.400(2) yes
C23 C28 1.407(2) yes
C24 C25 1.387(3) yes
C24 H241 1.000 no
C25 C26 1.383(3) yes
C25 H251 1.000 no
C26 C27 1.383(3) yes
C26 H261 1.000 no
C27 C28 1.392(2) yes
C27 H271 1.000 no
C28 O5 1.371(2) yes
O5 C29 1.431(2) yes
C29 H291 1.000 no
C29 H292 1.000 no
C29 H293 1.000 no
C30 C31 1.389(2) yes
C30 C35 1.412(2) yes
C31 C32 1.390(2) yes
C31 H311 1.000 no
C32 C33 1.384(2) yes
C32 H321 1.000 no
C33 C34 1.390(3) yes
C33 H331 1.000 no
C34 C35 1.382(2) yes
C34 H341 1.000 no
C35 O6 1.372(2) yes
O6 C36 1.425(2) yes
C36 H361 1.000 no
C36 H362 1.000 no
C36 H363 1.000 no
C37 C38 1.536(2) yes
C37 N5 1.453(2) yes
C37 N7 1.4533(19) yes
C37 H371 1.000 no
C38 O7 1.204(2) yes
C38 O8 1.331(2) yes
O8 H2 1.04(3) no
N5 N6 1.3643(18) yes
N5 C41 1.361(2) yes
N6 C39 1.341(2) yes
C39 C40 1.408(2) yes
C39 C42 1.476(2) yes
C40 C41 1.375(2) yes
C40 H401 1.000 no
C41 C49 1.473(2) yes
C42 C43 1.393(3) yes
C42 C47 1.404(3) yes
C43 C44 1.392(3) yes
C43 H431 1.000 no
C44 C45 1.374(3) yes
C44 H441 1.000 no
C45 C46 1.386(3) yes
C45 H451 1.000 no
C46 C47 1.404(3) yes
C46 H461 1.000 no
C47 O9 1.359(2) yes
O9 C48 1.436(3) yes
C48 H481 1.000 no
C48 H482 1.000 no
C48 H483 1.000 no
C49 C50 1.390(3) yes
C49 C54 1.405(2) yes
C50 C51 1.393(3) yes
C50 H501 1.000 no
C51 C52 1.382(3) yes
C51 H511 1.000 no
C52 C53 1.379(3) yes
C52 H521 1.000 no
C53 C54 1.396(2) yes
C53 H531 1.000 no
C54 O10 1.369(2) yes
O10 C55 1.430(2) yes
C55 H551 1.000 no
C55 H552 1.000 no
C55 H553 1.000 no
N7 N8 1.3555(19) yes
N7 C58 1.365(2) yes
N8 C56 1.340(2) yes
C56 C57 1.412(2) yes
C56 C59 1.476(2) yes
C57 C58 1.378(2) yes
C57 H571 1.000 no
C58 C66 1.468(2) yes
C59 C60 1.393(3) yes
C59 C64 1.409(2) yes
C60 C61 1.387(3) yes
C60 H601 1.000 no
C61 C62 1.384(3) yes
C61 H611 1.000 no
C62 C63 1.377(3) yes
C62 H621 1.000 no
C63 C64 1.391(3) yes
C63 H631 1.000 no
C64 O11 1.368(2) yes
O11 C65 1.430(2) yes
C65 H651 1.000 no
C65 H652 1.000 no
C65 H653 1.000 no
C66 C67 1.392(2) yes
C66 C71 1.404(2) yes
C67 C68 1.382(3) yes
C67 H671 1.000 no
C68 C69 1.377(3) yes
C68 H681 1.000 no
C69 C70 1.392(3) yes
C69 H691 1.000 no
C70 C71 1.384(3) yes
C70 H701 1.000 no
C71 O12 1.374(2) yes
O12 C72 1.427(2) yes
C72 H721 1.000 no
C72 H722 1.000 no
C72 H723 1.000 no

loop_
_geom_hbond_atom_site_label_D
_geom_hbond_atom_site_label_H
_geom_hbond_atom_site_label_A
_geom_hbond_distance_DH
_geom_hbond_distance_HA
_geom_hbond_distance_DA
_geom_hbond_angle_DHA
_geom_hbond_publ_flag
O2 H1 N2 1.11(4) 1.64(4) 2.6515(19) 149(3) yes
O8 H2 N6 1.04(3) 1.76(4) 2.711(2) 151(3) yes
